data_7055135
loop_
_publ_author_name
'Chen, Pengyun'
'Xia, Mingjun'
'Li, R. K.'

_publ_section_title
;
 A terbium rich orthoborate LiSrTb2(BO3)3and its analogues
;
_journal_issue 12
_journal_name_full 'New J. Chem.'
_journal_page_first 9389
_journal_paper_doi 10.1039/C5NJ01913C
_journal_volume 39
_journal_year 2015
_chemical_formula_sum 'B3 Li O9 Sr Tb2'
_chemical_formula_weight 588.83
_chemical_name_systematic
;
 ?
;
_space_group_crystal_system trigonal
_space_group_IT_number 164
_space_group_name_Hall '-P 3 2"'
_space_group_name_H-M_alt 'P -3 m 1'
_symmetry_space_group_name_Hall '-P 3 2"'
_symmetry_space_group_name_H-M 'P -3 m 1'
_audit_creation_method SHELXL-2013
_audit_update_record
;
2015-06-12 deposited with the CCDC.
2015-10-01 downloaded from the CCDC.
;
_cell_angle_alpha 90
_cell_angle_beta 90
_cell_angle_gamma 120
_cell_formula_units_Z 3
_cell_length_a 10.3845(9)
_cell_length_b 10.3845(9)
_cell_length_c 6.4739(8)
_cell_measurement_reflns_used 1680
_cell_measurement_temperature 298(2)
_cell_measurement_theta_max 27.3
_cell_measurement_theta_min 2.3
_cell_volume 604.60(11)
_computing_cell_refinement
;
CrystalClear-SM Expert 2.0 r1 (Rigaku, 2009)
;
_computing_data_collection
;
CrystalClear-SM Expert 2.0 r1 (Rigaku, 2009)
;
_computing_data_reduction
;
CrystalClear-SM Expert 2.0 r1 (Rigaku, 2009)
;
_computing_structure_refinement 'SHELXL-2013 (Sheldrick, 2013)'
_computing_structure_solution 'SHELXS-2013 (Sheldrick, 2013)'
_diffrn_ambient_temperature 298(2)
_diffrn_detector_area_resol_mean 13.6612
_diffrn_measured_fraction_theta_full 1.000
_diffrn_measured_fraction_theta_max 1.000
_diffrn_measurement_device_type
;
XtaLABmini: Fixed Chi 2 circle
;
_diffrn_measurement_method 'profile data from \w-scans'
_diffrn_radiation_type MoK\a
_diffrn_radiation_wavelength 0.71073
_diffrn_reflns_av_R_equivalents 0.0686
_diffrn_reflns_av_unetI/netI 0.0338
_diffrn_reflns_laue_measured_fraction_full 1.000
_diffrn_reflns_laue_measured_fraction_max 1.000
_diffrn_reflns_limit_h_max 13
_diffrn_reflns_limit_h_min -13
_diffrn_reflns_limit_k_max 13
_diffrn_reflns_limit_k_min -13
_diffrn_reflns_limit_l_max 8
_diffrn_reflns_limit_l_min -8
_diffrn_reflns_number 5168
_diffrn_reflns_point_group_measured_fraction_full 1.000
_diffrn_reflns_point_group_measured_fraction_max 1.000
_diffrn_reflns_theta_full 25.242
_diffrn_reflns_theta_max 27.495
_diffrn_reflns_theta_min 2.265
_diffrn_source 'Sealed Tube'
_exptl_absorpt_coefficient_mu 23.974
_exptl_absorpt_correction_T_max 1.000
_exptl_absorpt_correction_T_min 0.656
_exptl_absorpt_correction_type multi-scan
_exptl_crystal_colour Colorless
_exptl_crystal_density_diffrn 4.852
_exptl_crystal_description Prism
_exptl_crystal_F_000 774
_exptl_crystal_size_max 0.08
_exptl_crystal_size_mid 0.08
_exptl_crystal_size_min 0.05
_refine_diff_density_max 2.302
_refine_diff_density_min -1.884
_refine_diff_density_rms 0.308
_refine_ls_extinction_coef 0.0006(2)
_refine_ls_extinction_expression Fc^*^=kFc[1+0.001xFc^2^\l^3^/sin(2\q)]^-1/4^
_refine_ls_extinction_method SHELXL
_refine_ls_goodness_of_fit_ref 1.147
_refine_ls_hydrogen_treatment undef
_refine_ls_matrix_type full
_refine_ls_number_parameters 52
_refine_ls_number_reflns 549
_refine_ls_number_restraints 0
_refine_ls_restrained_S_all 1.147
_refine_ls_R_factor_all 0.0378
_refine_ls_R_factor_gt 0.0311
_refine_ls_shift/su_max 0.000
_refine_ls_shift/su_mean 0.000
_refine_ls_structure_factor_coef Fsqd
_refine_ls_weighting_details 'w=1/[\s^2^(Fo^2^)+(0.0273P)^2^+7.6709P] where P=(Fo^2^+2Fc^2^)/3'
_refine_ls_weighting_scheme calc
_refine_ls_wR_factor_gt 0.0704
_refine_ls_wR_factor_ref 0.0732
_reflns_Friedel_coverage 0.000
_reflns_number_gt 496
_reflns_number_total 549
_reflns_threshold_expression 'I > 2\s(I)'
_cod_data_source_file c5nj01913c2.cif
_cod_data_source_block lstb3m1
_cod_depositor_comments
;
The following automatic conversions were performed:

'_exptl_absorpt_correction_type' value 'Multi-scan' changed to
'multi-scan' according to
/usr/data/users/saulius/crontab/automatic-downloads/rss-feeds/RSC/lib/dictionaries/cif_core.dic
dictionary named 'cif_core.dic' version 2.4.2 from 2011-04-26.

Automatic conversion script
Id: cif_fix_values 3271 2015-04-21 07:52:19Z andrius 

 Adding full bibliography for 7055135.cif.
;
_cod_original_cell_volume 604.60(13)
_cod_database_code 7055135
_shelx_space_group_comment
;
The symmetry employed for this shelxl refinement is uniquely defined
by the following loop, which should always be used as a source of
symmetry information in preference to the above space-group names.
They are only intended as comments.
;
_shelxl_version_number 2013-4

loop_
_space_group_symop_operation_xyz
'x, y, z'
'-y, x-y, z'
'-x+y, -x, z'
'y, x, -z'
'x-y, -y, -z'
'-x, -x+y, -z'
'-x, -y, -z'
'y, -x+y, -z'
'x-y, x, -z'
'-y, -x, z'
'-x+y, y, z'
'x, x-y, z'

loop_
_atom_site_label
_atom_site_type_symbol
_atom_site_fract_x
_atom_site_fract_y
_atom_site_fract_z
_atom_site_U_iso_or_equiv
_atom_site_adp_type
_atom_site_occupancy
_atom_site_site_symmetry_order
_atom_site_calc_flag
_atom_site_refinement_flags_posn
_atom_site_refinement_flags_adp
_atom_site_refinement_flags_occupancy
Tb1 Tb 0.17709(3) 0.82291(3) 0.35818(8) 0.0123(2) Uani 1 2 d S T P
Sr2 Sr 0.0000 0.5000 0.0000 0.0086(3) Uani 1 4 d S T P
O1 O 0.1796(8) 0.5898(4) 0.3332(10) 0.0089(15) Uani 1 2 d S T P
O2 O 0.6260(8) -0.3014(7) 0.6906(8) 0.0192(13) Uani 1 1 d . . .
O3 O 0.1978(5) 0.8022(5) 0.0100(11) 0.019(2) Uani 1 2 d S T P
O4 O 0.124(2) 0.124(2) 0.5000 0.069(8) Uani 0.5 2 d S T P
B1 B 0.3333 0.6667 0.331(3) 0.009(4) Uani 1 6 d S T P
B2 B 0.1896(8) 0.8104(8) -0.1965(18) 0.013(3) Uani 1 2 d S T P
B3 B 0.0000 0.0000 0.5000 0.068(17) Uiso 1 12 d S . P
Li1 Li 0.0000 0.5000 0.5000 0.030(8) Uani 1 4 d S T P

loop_
_atom_site_aniso_label
_atom_site_aniso_U_11
_atom_site_aniso_U_22
_atom_site_aniso_U_33
_atom_site_aniso_U_23
_atom_site_aniso_U_13
_atom_site_aniso_U_12
Tb1 0.0140(3) 0.0140(3) 0.0087(3) -0.00158(9) 0.00158(9) 0.0067(2)
Sr2 0.0087(7) 0.0100(5) 0.0064(6) 0.0002(2) 0.0004(5) 0.0044(4)
O1 0.009(4) 0.007(3) 0.011(3) 0.0017(14) 0.003(3) 0.0045(19)
O2 0.043(4) 0.016(3) 0.009(2) -0.002(2) -0.003(2) 0.023(3)
O3 0.016(3) 0.016(3) 0.008(4) 0.0029(17) -0.0029(17) -0.005(4)
O4 0.049(11) 0.049(11) 0.086(18) 0.013(7) -0.013(7) 0.006(12)
B1 0.008(6) 0.008(6) 0.011(9) 0.000 0.000 0.004(3)
B2 0.013(5) 0.013(5) 0.005(5) 0.004(2) -0.004(2) 0.001(5)
Li1 0.04(2) 0.032(14) 0.018(15) 0.011(7) 0.023(14) 0.022(11)

loop_
_atom_type_symbol
_atom_type_description
_atom_type_scat_dispersion_real
_atom_type_scat_dispersion_imag
_atom_type_scat_source
Li Li -0.0003 0.0001 'International Tables Vol C Tables 4.2.6.8 and 6.1.1.4'
B B 0.0013 0.0007 'International Tables Vol C Tables 4.2.6.8 and 6.1.1.4'
O O 0.0106 0.0060 'International Tables Vol C Tables 4.2.6.8 and 6.1.1.4'
Sr Sr -1.5307 3.2498 'International Tables Vol C Tables 4.2.6.8 and 6.1.1.4'
Tb Tb -0.1723 4.1537 'International Tables Vol C Tables 4.2.6.8 and 6.1.1.4'

loop_
_geom_angle_atom_site_label_1
_geom_angle_atom_site_label_2
_geom_angle_atom_site_label_3
_geom_angle
_geom_angle_site_symmetry_1
_geom_angle_site_symmetry_3
O3 Tb1 O4 121.9(3) . 3_565
O3 Tb1 O4 121.9(3) . 8_566
O4 Tb1 O4 31.6(8) 3_565 8_566
O3 Tb1 O2 84.38(13) . 9_456
O4 Tb1 O2 67.2(4) 3_565 9_456
O4 Tb1 O2 98.1(5) 8_566 9_456
O3 Tb1 O2 84.38(13) . 6_676
O4 Tb1 O2 98.1(5) 3_565 6_676
O4 Tb1 O2 67.2(4) 8_566 6_676
O2 Tb1 O2 152.4(3) 9_456 6_676
O3 Tb1 O1 78.0(3) . .
O4 Tb1 O1 131.0(5) 3_565 .
O4 Tb1 O1 157.49(19) 8_566 .
O2 Tb1 O1 71.8(2) 9_456 .
O2 Tb1 O1 129.8(2) 6_676 .
O3 Tb1 O1 78.0(3) . 3_565
O4 Tb1 O1 157.5(2) 3_565 3_565
O4 Tb1 O1 131.0(5) 8_566 3_565
O2 Tb1 O1 129.8(2) 9_456 3_565
O2 Tb1 O1 71.8(2) 6_676 3_565
O1 Tb1 O1 58.8(3) . 3_565
O3 Tb1 O2 148.17(17) . 2
O4 Tb1 O2 81.65(17) 3_565 2
O4 Tb1 O2 65.9(4) 8_566 2
O2 Tb1 O2 126.72(14) 9_456 2
O2 Tb1 O2 70.2(2) 6_676 2
O1 Tb1 O2 103.4(2) . 2
O1 Tb1 O2 76.0(2) 3_565 2
O3 Tb1 O2 148.17(17) . 11_665
O4 Tb1 O2 65.9(4) 3_565 11_665
O4 Tb1 O2 81.65(17) 8_566 11_665
O2 Tb1 O2 70.2(2) 9_456 11_665
O2 Tb1 O2 126.72(14) 6_676 11_665
O1 Tb1 O2 76.0(2) . 11_665
O1 Tb1 O2 103.4(2) 3_565 11_665
O2 Tb1 O2 57.6(3) 2 11_665
O3 Tb1 B1 77.0(5) . .
O4 Tb1 B1 154.5(5) 3_565 .
O4 Tb1 B1 154.5(5) 8_566 .
O2 Tb1 B1 100.95(17) 9_456 .
O2 Tb1 B1 100.95(17) 6_676 .
O1 Tb1 B1 29.40(17) . .
O1 Tb1 B1 29.40(17) 3_565 .
O2 Tb1 B1 89.0(4) 2 .
O2 Tb1 B1 89.0(4) 11_665 .
O3 Tb1 B2 166.1(4) . 1_556
O4 Tb1 B2 71.4(3) 3_565 1_556
O4 Tb1 B2 71.4(3) 8_566 1_556
O2 Tb1 B2 98.47(14) 9_456 1_556
O2 Tb1 B2 98.47(14) 6_676 1_556
O1 Tb1 B2 89.9(3) . 1_556
O1 Tb1 B2 89.9(3) 3_565 1_556
O2 Tb1 B2 28.82(13) 2 1_556
O2 Tb1 B2 28.82(13) 11_665 1_556
B1 Tb1 B2 89.2(5) . 1_556
O3 Tb1 Li1 103.11(11) . .
O4 Tb1 Li1 91.7(5) 3_565 .
O4 Tb1 Li1 119.5(2) 8_566 .
O2 Tb1 Li1 45.46(15) 9_456 .
O2 Tb1 Li1 162.14(15) 6_676 .
O1 Tb1 Li1 39.53(16) . .
O1 Tb1 Li1 93.67(17) 3_565 .
O2 Tb1 Li1 96.68(13) 2 .
O2 Tb1 Li1 45.23(14) 11_665 .
B1 Tb1 Li1 65.80(15) . .
B2 Tb1 Li1 70.51(13) 1_556 .
O1 Sr2 O1 180.0 7_565 .
O1 Sr2 O2 116.69(16) 7_565 9_456
O1 Sr2 O2 63.31(16) . 9_456
O1 Sr2 O2 63.31(16) 7_565 3_664
O1 Sr2 O2 116.69(16) . 3_664
O2 Sr2 O2 180.0 9_456 3_664
O1 Sr2 O2 63.31(16) 7_565 11_664
O1 Sr2 O2 116.69(16) . 11_664
O2 Sr2 O2 102.7(3) 9_456 11_664
O2 Sr2 O2 77.3(3) 3_664 11_664
O1 Sr2 O2 116.69(16) 7_565 5_456
O1 Sr2 O2 63.31(16) . 5_456
O2 Sr2 O2 77.3(3) 9_456 5_456
O2 Sr2 O2 102.7(3) 3_664 5_456
O2 Sr2 O2 180.0 11_664 5_456
O1 Sr2 O3 66.12(18) 7_565 8_455
O1 Sr2 O3 113.88(18) . 8_455
O2 Sr2 O3 51.97(19) 9_456 8_455
O2 Sr2 O3 128.03(19) 3_664 8_455
O2 Sr2 O3 70.2(2) 11_664 8_455
O2 Sr2 O3 109.8(2) 5_456 8_455
O1 Sr2 O3 113.88(18) 7_565 2_665
O1 Sr2 O3 66.12(18) . 2_665
O2 Sr2 O3 128.0(2) 9_456 2_665
O2 Sr2 O3 51.97(19) 3_664 2_665
O2 Sr2 O3 109.8(2) 11_664 2_665
O2 Sr2 O3 70.2(2) 5_456 2_665
O3 Sr2 O3 180.0 8_455 2_665
O1 Sr2 O3 113.89(18) 7_565 .
O1 Sr2 O3 66.12(18) . .
O2 Sr2 O3 70.2(2) 9_456 .
O2 Sr2 O3 109.8(2) 3_664 .
O2 Sr2 O3 51.97(19) 11_664 .
O2 Sr2 O3 128.03(19) 5_456 .
O3 Sr2 O3 80.3(4) 8_455 .
O3 Sr2 O3 99.7(4) 2_665 .
O1 Sr2 O3 66.12(18) 7_565 7_565
O1 Sr2 O3 113.88(18) . 7_565
O2 Sr2 O3 109.8(2) 9_456 7_565
O2 Sr2 O3 70.2(2) 3_664 7_565
O2 Sr2 O3 128.0(2) 11_664 7_565
O2 Sr2 O3 51.97(19) 5_456 7_565
O3 Sr2 O3 99.7(4) 8_455 7_565
O3 Sr2 O3 80.3(4) 2_665 7_565
O3 Sr2 O3 180.0 . 7_565
O1 Sr2 B2 89.9(2) 7_565 7_565
O1 Sr2 B2 90.1(2) . 7_565
O2 Sr2 B2 90.8(3) 9_456 7_565
O2 Sr2 B2 89.2(3) 3_664 7_565
O2 Sr2 B2 153.2(2) 11_664 7_565
O2 Sr2 B2 26.8(2) 5_456 7_565
O3 Sr2 B2 102.0(3) 8_455 7_565
O3 Sr2 B2 78.0(3) 2_665 7_565
O3 Sr2 B2 154.2(2) . 7_565
O3 Sr2 B2 25.8(2) 7_565 7_565
O1 Sr2 B2 89.9(2) 7_565 8_455
O1 Sr2 B2 90.1(2) . 8_455
O2 Sr2 B2 26.8(2) 9_456 8_455
O2 Sr2 B2 153.2(2) 3_664 8_455
O2 Sr2 B2 89.2(3) 11_664 8_455
O2 Sr2 B2 90.8(3) 5_456 8_455
O3 Sr2 B2 25.8(2) 8_455 8_455
O3 Sr2 B2 154.2(2) 2_665 8_455
O3 Sr2 B2 78.0(3) . 8_455
O3 Sr2 B2 102.0(3) 7_565 8_455
B2 Sr2 B2 92.9(5) 7_565 8_455
B1 O1 Li1 147.0(10) . .
B1 O1 Tb1 90.59(18) . .
Li1 O1 Tb1 87.45(16) . .
B1 O1 Tb1 90.59(18) . 2_665
Li1 O1 Tb1 87.45(16) . 2_665
Tb1 O1 Tb1 172.3(3) . 2_665
B1 O1 Sr2 126.1(9) . .
Li1 O1 Sr2 86.9(3) . .
Tb1 O1 Sr2 92.71(17) . .
Tb1 O1 Sr2 92.71(17) 2_665 .
B2 O2 Li1 145.6(7) 3_556 2_655
B2 O2 Tb1 130.9(7) 3_556 8_546
Li1 O2 Tb1 83.47(18) 2_655 8_546
B2 O2 Tb1 92.8(5) 3_556 3
Li1 O2 Tb1 81.68(17) 2_655 3
Tb1 O2 Tb1 98.5(2) 8_546 3
B2 O2 Sr2 92.4(5) 3_556 2_656
Li1 O2 Sr2 82.3(2) 2_655 2_656
Tb1 O2 Sr2 93.80(17) 8_546 2_656
Tb1 O2 Sr2 158.5(3) 3 2_656
B2 O3 Tb1 164.3(9) . .
B2 O3 Sr2 90.8(3) . .
Tb1 O3 Sr2 94.50(16) . .
B2 O3 Sr2 90.8(3) . 3_565
Tb1 O3 Sr2 94.50(16) . 3_565
Sr2 O3 Sr2 140.2(4) . 3_565
B3 O4 O4 60.000(1) . 9_556
B3 O4 O4 60.000(1) . 8_556
O4 O4 O4 120.001(4) 9_556 8_556
B3 O4 Tb1 128.7(5) . 9_656
O4 O4 Tb1 153.91(8) 9_556 9_656
O4 O4 Tb1 74.2(4) 8_556 9_656
B3 O4 Tb1 128.7(5) . 2_665
O4 O4 Tb1 74.2(4) 9_556 2_665
O4 O4 Tb1 153.91(8) 8_556 2_665
Tb1 O4 Tb1 102.5(9) 9_656 2_665
O1 B1 O1 119.98(4) 3_565 2_665
O1 B1 O1 119.98(4) 3_565 .
O1 B1 O1 119.98(4) 2_665 .
O1 B1 Tb1 60.02(5) 3_565 .
O1 B1 Tb1 175.6(13) 2_665 .
O1 B1 Tb1 60.02 . .
O1 B1 Tb1 60.02 3_565 3_565
O1 B1 Tb1 60.02 2_665 3_565
O1 B1 Tb1 175.6(13) . 3_565
Tb1 B1 Tb1 119.60(9) . 3_565
O1 B1 Tb1 175.6(13) 3_565 2_665
O1 B1 Tb1 60.02(5) 2_665 2_665
O1 B1 Tb1 60.02(5) . 2_665
Tb1 B1 Tb1 119.60(9) . 2_665
Tb1 B1 Tb1 119.60(9) 3_565 2_665
O3 B2 O2 121.6(4) . 11_664
O3 B2 O2 121.6(4) . 2_554
O2 B2 O2 116.7(9) 11_664 2_554
O3 B2 Tb1 178.2(10) . 1_554
O2 B2 Tb1 58.4(4) 11_664 1_554
O2 B2 Tb1 58.4(4) 2_554 1_554
O3 B2 Sr2 63.4(3) . 3_565
O2 B2 Sr2 160.6(9) 11_664 3_565
O2 B2 Sr2 60.8(3) 2_554 3_565
Tb1 B2 Sr2 116.0(3) 1_554 3_565
O3 B2 Sr2 63.4(3) . .
O2 B2 Sr2 60.8(3) 11_664 .
O2 B2 Sr2 160.6(9) 2_554 .
Tb1 B2 Sr2 116.0(3) 1_554 .
Sr2 B2 Sr2 114.4(4) 3_565 .
O4 B3 O4 180(4) . 7_556
O4 B3 O4 60.000(3) . 9_556
O4 B3 O4 120.000(3) 7_556 9_556
O4 B3 O4 120.000(2) . 2
O4 B3 O4 60.000(2) 7_556 2
O4 B3 O4 60.000(2) 9_556 2
O4 B3 O4 60.000(2) . 8_556
O4 B3 O4 120.000(2) 7_556 8_556
O4 B3 O4 120.000(6) 9_556 8_556
O4 B3 O4 180.0 2 8_556
O4 B3 O4 120.000(3) . 3
O4 B3 O4 60.000(3) 7_556 3
O4 B3 O4 180.0 9_556 3
O4 B3 O4 120.000(6) 2 3
O4 B3 O4 60.000(2) 8_556 3
O1 Li1 O1 180.0 . 7_566
O1 Li1 O2 93.73(19) . 11_665
O1 Li1 O2 86.27(19) 7_566 11_665
O1 Li1 O2 86.27(19) . 5_456
O1 Li1 O2 93.73(19) 7_566 5_456
O2 Li1 O2 180.0 11_665 5_456
O1 Li1 O2 86.27(19) . 9_456
O1 Li1 O2 93.73(19) 7_566 9_456
O2 Li1 O2 79.3(3) 11_665 9_456
O2 Li1 O2 100.7(3) 5_456 9_456
O1 Li1 O2 93.73(19) . 3_665
O1 Li1 O2 86.27(19) 7_566 3_665
O2 Li1 O2 100.7(3) 11_665 3_665
O2 Li1 O2 79.3(3) 5_456 3_665
O2 Li1 O2 180.0(2) 9_456 3_665
O1 Li1 Tb1 126.971(14) . 7_566
O1 Li1 Tb1 53.03(15) 7_566 7_566
O2 Li1 Tb1 126.92(14) 11_665 7_566
O2 Li1 Tb1 53.08(14) 5_456 7_566
O2 Li1 Tb1 128.93(17) 9_456 7_566
O2 Li1 Tb1 51.07(17) 3_665 7_566
O1 Li1 Tb1 53.03(15) . .
O1 Li1 Tb1 126.970(14) 7_566 .
O2 Li1 Tb1 53.08(14) 11_665 .
O2 Li1 Tb1 126.92(14) 5_456 .
O2 Li1 Tb1 51.07(17) 9_456 .
O2 Li1 Tb1 128.93(17) 3_665 .
Tb1 Li1 Tb1 180.0 7_566 .
O1 Li1 Tb1 53.03(15) . 2_665
O1 Li1 Tb1 126.970(15) 7_566 2_665
O2 Li1 Tb1 128.93(17) 11_665 2_665
O2 Li1 Tb1 51.07(17) 5_456 2_665
O2 Li1 Tb1 126.92(14) 9_456 2_665
O2 Li1 Tb1 53.08(14) 3_665 2_665
Tb1 Li1 Tb1 74.13(2) 7_566 2_665
Tb1 Li1 Tb1 105.87(2) . 2_665
O1 Li1 Tb1 126.970(14) . 8_456
O1 Li1 Tb1 53.03(15) 7_566 8_456
O2 Li1 Tb1 51.07(17) 11_665 8_456
O2 Li1 Tb1 128.93(17) 5_456 8_456
O2 Li1 Tb1 53.08(14) 9_456 8_456
O2 Li1 Tb1 126.92(14) 3_665 8_456
Tb1 Li1 Tb1 105.87(2) 7_566 8_456
Tb1 Li1 Tb1 74.13(2) . 8_456
Tb1 Li1 Tb1 180.0 2_665 8_456
O1 Li1 Sr2 56.2(2) . .
O1 Li1 Sr2 123.8(2) 7_566 .
O2 Li1 Sr2 124.32(14) 11_665 .
O2 Li1 Sr2 55.68(14) 5_456 .
O2 Li1 Sr2 55.68(14) 9_456 .
O2 Li1 Sr2 124.32(14) 3_665 .
Tb1 Li1 Sr2 107.520(9) 7_566 .
Tb1 Li1 Sr2 72.481(9) . .
Tb1 Li1 Sr2 72.481(9) 2_665 .
Tb1 Li1 Sr2 107.519(9) 8_456 .
O1 Li1 Sr2 123.8(2) . 1_556
O1 Li1 Sr2 56.2(2) 7_566 1_556
O2 Li1 Sr2 55.68(14) 11_665 1_556
O2 Li1 Sr2 124.32(14) 5_456 1_556
O2 Li1 Sr2 124.32(14) 9_456 1_556
O2 Li1 Sr2 55.68(14) 3_665 1_556
Tb1 Li1 Sr2 72.480(9) 7_566 1_556
Tb1 Li1 Sr2 107.519(9) . 1_556
Tb1 Li1 Sr2 107.519(9) 2_665 1_556
Tb1 Li1 Sr2 72.481(9) 8_456 1_556
Sr2 Li1 Sr2 180.0 . 1_556

loop_
_geom_bond_atom_site_label_1
_geom_bond_atom_site_label_2
_geom_bond_distance
_geom_bond_site_symmetry_2
Tb1 O3 2.285(8) .
Tb1 O4 2.357(15) 3_565
Tb1 O4 2.357(15) 8_566
Tb1 O2 2.388(6) 9_456
Tb1 O2 2.388(6) 6_676
Tb1 O1 2.439(5) .
Tb1 O1 2.439(10) 3_565
Tb1 O2 2.464(5) 2
Tb1 O2 2.464(5) 11_665
Tb1 B1 2.8160(15) .
Tb1 B2 2.891(11) 1_556
Tb1 Li1 3.0500(4) .
Sr2 O1 2.695(7) 7_565
Sr2 O1 2.695(7) .
Sr2 O2 2.698(6) 9_456
Sr2 O2 2.698(6) 3_664
Sr2 O2 2.698(6) 11_664
Sr2 O2 2.698(6) 5_456
Sr2 O3 2.761(3) 8_455
Sr2 O3 2.761(3) 2_665
Sr2 O3 2.761(3) .
Sr2 O3 2.761(3) 7_565
Sr2 B2 3.088(6) 7_565
Sr2 B2 3.088(6) 8_455
O1 B1 1.382(7) .
O1 Li1 1.943(7) .
O1 Tb1 2.439(5) 2_665
O2 B2 1.395(8) 3_556
O2 Li1 2.188(6) 2_655
O2 Tb1 2.388(6) 8_546
O2 Tb1 2.464(5) 3
O2 Sr2 2.698(6) 2_656
O3 B2 1.345(13) .
O3 Sr2 2.761(3) 3_565
O4 B3 1.28(2) .
O4 O4 1.28(2) 9_556
O4 O4 1.28(2) 8_556
O4 Tb1 2.357(15) 9_656
O4 Tb1 2.357(15) 2_665
B1 O1 1.382(7) 3_565
B1 O1 1.382(7) 2_665
B1 Tb1 2.8160(14) 3_565
B1 Tb1 2.8160(14) 2_665
B2 O2 1.395(8) 11_664
B2 O2 1.395(8) 2_554
B2 Tb1 2.891(11) 1_554
B2 Sr2 3.088(6) 3_565
B3 O4 1.28(2) 7_556
B3 O4 1.28(2) 9_556
B3 O4 1.28(2) 2
B3 O4 1.28(2) 8_556
B3 O4 1.28(2) 3
Li1 O1 1.943(7) 7_566
Li1 O2 2.188(6) 11_665
Li1 O2 2.188(6) 5_456
Li1 O2 2.188(6) 9_456
Li1 O2 2.188(6) 3_665
Li1 Tb1 3.0500(4) 7_566
Li1 Tb1 3.0501(4) 2_665
Li1 Tb1 3.0501(4) 8_456
Li1 Sr2 3.2369(4) 1_556
